data_1541916
loop_
_publ_author_name
'D\'iaz-Torres, Ra\'ul'
'Menelaou, Melita'
'Roubeau, Olivier'
'Sorrenti, Alessandro'
'Brandariz-de-Pedro, Guillem'
'Sa\~nudo, E. Carolina'
'Teat, Simon J.'
'Fraxedas, Jordi'
'Ruiz, Eliseo'
'Aliaga-Alcalde, N\'uria'

_publ_section_title
;
 Multiscale study of mononuclear CoIISMMs based on curcuminoid ligands
;
_journal_issue 4
_journal_name_full 'Chem. Sci.'
_journal_page_first 2793
_journal_paper_doi 10.1039/C5SC03298A
_journal_volume 7
_journal_year 2016
_chemical_formula_moiety 'C80 H54 Co N2 O4, C H Cl3'
_chemical_formula_sum 'C81 H55 Cl3 Co N2 O4'
_chemical_formula_weight 1285.55
_chemical_name_systematic
; 
 ? 
;
_space_group_IT_number 14
_symmetry_cell_setting monoclinic
_symmetry_space_group_name_Hall '-P 2yn'
_symmetry_space_group_name_H-M 'P 1 21/n 1'
_atom_sites_solution_hydrogens geom
_atom_sites_solution_primary direct
_atom_sites_solution_secondary difmap
_audit_creation_method SHELXL-97
_audit_update_record
;
2015-07-08 deposited with the CCDC.
2016-01-05 downloaded from the CCDC.
;
_cell_angle_alpha 90.00
_cell_angle_beta 108.612(3)
_cell_angle_gamma 90.00
_cell_formula_units_Z 4
_cell_length_a 17.249(3)
_cell_length_b 16.900(3)
_cell_length_c 22.440(4)
_cell_measurement_reflns_used 3688
_cell_measurement_temperature 100(2)
_cell_measurement_theta_max 27.25
_cell_measurement_theta_min 2.82
_cell_volume 6199.3(19)
_computing_cell_refinement 'Bruker SAINT v7.68a'
_computing_data_collection 'Bruker APEX 2'
_computing_data_reduction 'Bruker SAINT v7.68a'
_computing_structure_refinement 'SHELXL-97 (Sheldrick, 2008)'
_computing_structure_solution SHELXT
_diffrn_ambient_temperature 100(2)
_diffrn_measured_fraction_theta_full 0.983
_diffrn_measured_fraction_theta_max 0.983
_diffrn_measurement_device_type 'Bruker APEX II CCD diffractometer'
_diffrn_measurement_method '\w rotation with narrow frames'
_diffrn_radiation_monochromator 'silicon 111'
_diffrn_radiation_source 'Advanced Light Source station 11.3.1'
_diffrn_radiation_type synchrotron
_diffrn_radiation_wavelength 0.77490
_diffrn_reflns_av_R_equivalents 0.1171
_diffrn_reflns_av_sigmaI/netI 0.1451
_diffrn_reflns_limit_h_max 22
_diffrn_reflns_limit_h_min -22
_diffrn_reflns_limit_k_max 21
_diffrn_reflns_limit_k_min -21
_diffrn_reflns_limit_l_max 28
_diffrn_reflns_limit_l_min -28
_diffrn_reflns_number 42819
_diffrn_reflns_theta_full 29.80
_diffrn_reflns_theta_max 29.80
_diffrn_reflns_theta_min 2.83
_exptl_absorpt_coefficient_mu 0.580
_exptl_absorpt_correction_T_max 0.99
_exptl_absorpt_correction_T_min 0.96
_exptl_absorpt_correction_type multi-scan
_exptl_absorpt_process_details 'SADABS Bruker AXS Madison WI US'
_exptl_crystal_colour orange
_exptl_crystal_density_diffrn 1.377
_exptl_crystal_density_method 'not measured'
_exptl_crystal_description plate
_exptl_crystal_F_000 2660
_exptl_crystal_size_max 0.07
_exptl_crystal_size_mid 0.04
_exptl_crystal_size_min 0.02
_refine_diff_density_max 0.496
_refine_diff_density_min -0.680
_refine_diff_density_rms 0.086
_refine_ls_extinction_method none
_refine_ls_goodness_of_fit_ref 0.943
_refine_ls_hydrogen_treatment constr
_refine_ls_matrix_type full
_refine_ls_number_parameters 820
_refine_ls_number_reflns 13457
_refine_ls_number_restraints 0
_refine_ls_restrained_S_all 0.943
_refine_ls_R_factor_all 0.1550
_refine_ls_R_factor_gt 0.0744
_refine_ls_shift/su_max 0.000
_refine_ls_shift/su_mean 0.000
_refine_ls_structure_factor_coef Fsqd
_refine_ls_weighting_details 'calc w=1/[\s^2^(Fo^2^)+(0.0688P)^2^+0.0000P] where P=(Fo^2^+2Fc^2^)/3'
_refine_ls_weighting_scheme calc
_refine_ls_wR_factor_gt 0.1382
_refine_ls_wR_factor_ref 0.1627
_reflns_number_gt 6857
_reflns_number_total 13457
_reflns_threshold_expression >2sigma(I)
_cod_data_source_file c5sc03298a2.cif
_cod_data_source_block rdt007a
_cod_depositor_comments 'Adding full bibliography for 1541915--1541916.cif.'
_cod_original_cell_volume 6200(2)
_cod_original_sg_symbol_H-M P21/n
_cod_database_code 1541916

loop_
_symmetry_equiv_pos_as_xyz
'x, y, z'
'-x+1/2, y+1/2, -z+1/2'
'-x, -y, -z'
'x-1/2, -y-1/2, z-1/2'

loop_
_atom_site_label
_atom_site_type_symbol
_atom_site_fract_x
_atom_site_fract_y
_atom_site_fract_z
_atom_site_U_iso_or_equiv
_atom_site_adp_type
_atom_site_occupancy
_atom_site_symmetry_multiplicity
_atom_site_calc_flag
_atom_site_refinement_flags
Co1 Co 0.70520(3) 0.03907(3) 0.86677(3) 0.02389(14) Uani 1 1 d .
O1 O 0.59889(15) -0.02524(14) 0.82753(13) 0.0285(6) Uani 1 1 d .
O2 O 0.73037(15) 0.02449(15) 0.78585(13) 0.0279(6) Uani 1 1 d .
O3 O 0.63844(15) 0.14021(15) 0.83216(13) 0.0277(6) Uani 1 1 d .
O4 O 0.80564(15) 0.11263(15) 0.89811(13) 0.0285(7) Uani 1 1 d .
N1 N 0.69991(19) 0.03638(19) 0.95938(16) 0.0303(8) Uani 1 1 d .
N2 N 0.78189(19) -0.05705(17) 0.90844(16) 0.0260(8) Uani 1 1 d .
C1 C 0.5685(2) -0.0449(2) 0.7701(2) 0.0256(9) Uani 1 1 d .
C2 C 0.6849(2) -0.0028(2) 0.73399(19) 0.0259(9) Uani 1 1 d .
C3 C 0.6073(2) -0.0360(2) 0.7241(2) 0.0292(9) Uani 1 1 d .
H3A H 0.5786 -0.0540 0.6829 0.035 Uiso 1 1 calc R
C4 C 0.4850(2) -0.0787(2) 0.7487(2) 0.0302(10) Uani 1 1 d .
H4A H 0.4614 -0.0925 0.7056 0.036 Uiso 1 1 calc R
C5 C 0.4416(2) -0.0904(2) 0.7874(2) 0.0287(10) Uani 1 1 d .
H5A H 0.4694 -0.0783 0.8303 0.034 Uiso 1 1 calc R
C6 C 0.3571(2) -0.1193(2) 0.7740(2) 0.0287(9) Uani 1 1 d .
C7 C 0.3436(2) -0.1796(2) 0.8140(2) 0.0293(10) Uani 1 1 d .
C8 C 0.4099(3) -0.2202(2) 0.8578(2) 0.0355(11) Uani 1 1 d .
H8A H 0.4646 -0.2072 0.8607 0.043 Uiso 1 1 calc R
C9 C 0.3958(3) -0.2773(2) 0.8955(2) 0.0375(11) Uani 1 1 d .
H9A H 0.4408 -0.3043 0.9240 0.045 Uiso 1 1 calc R
C10 C 0.3154(3) -0.2974(3) 0.8930(2) 0.0430(12) Uani 1 1 d .
H10A H 0.3066 -0.3360 0.9210 0.052 Uiso 1 1 calc R
C11 C 0.2512(3) -0.2617(3) 0.8511(2) 0.0401(11) Uani 1 1 d .
H11A H 0.1972 -0.2765 0.8489 0.048 Uiso 1 1 calc R
C12 C 0.2627(2) -0.2025(2) 0.8100(2) 0.0324(10) Uani 1 1 d .
C13 C 0.1969(3) -0.1673(3) 0.7652(2) 0.0372(11) Uani 1 1 d .
H13A H 0.1430 -0.1818 0.7632 0.045 Uiso 1 1 calc R
C14 C 0.2077(2) -0.1119(3) 0.7233(2) 0.0349(11) Uani 1 1 d .
C15 C 0.1395(3) -0.0778(3) 0.6761(2) 0.0452(12) Uani 1 1 d .
H15A H 0.0856 -0.0928 0.6739 0.054 Uiso 1 1 calc R
C16 C 0.1505(3) -0.0246(3) 0.6346(2) 0.0477(13) Uani 1 1 d .
H16A H 0.1043 -0.0027 0.6035 0.057 Uiso 1 1 calc R
C17 C 0.2300(3) -0.0012(3) 0.6372(2) 0.0416(12) Uani 1 1 d .
H17A H 0.2369 0.0351 0.6070 0.050 Uiso 1 1 calc R
C18 C 0.2968(3) -0.0300(2) 0.6822(2) 0.0357(10) Uani 1 1 d .
H18A H 0.3496 -0.0119 0.6838 0.043 Uiso 1 1 calc R
C19 C 0.2894(2) -0.0871(2) 0.7274(2) 0.0309(10) Uani 1 1 d .
C20 C 0.7180(2) 0.0019(2) 0.6813(2) 0.0286(10) Uani 1 1 d .
H20A H 0.6912 -0.0252 0.6432 0.034 Uiso 1 1 calc R
C21 C 0.7853(2) 0.0439(2) 0.68661(19) 0.0281(9) Uani 1 1 d .
H21A H 0.8098 0.0687 0.7261 0.034 Uiso 1 1 calc R
C22 C 0.8264(2) 0.0567(2) 0.63970(19) 0.0266(9) Uani 1 1 d .
C23 C 0.8510(2) -0.0075(2) 0.60895(19) 0.0262(9) Uani 1 1 d .
C24 C 0.8428(2) -0.0887(2) 0.6253(2) 0.0300(10) Uani 1 1 d .
H24A H 0.8190 -0.1005 0.6570 0.036 Uiso 1 1 calc R
C25 C 0.8685(3) -0.1485(2) 0.5962(2) 0.0350(11) Uani 1 1 d .
H25A H 0.8624 -0.2017 0.6077 0.042 Uiso 1 1 calc R
C26 C 0.9041(3) -0.1329(3) 0.5492(2) 0.0359(11) Uani 1 1 d .
H26A H 0.9219 -0.1755 0.5292 0.043 Uiso 1 1 calc R
C27 C 0.9130(3) -0.0580(3) 0.5323(2) 0.0374(11) Uani 1 1 d .
H27A H 0.9363 -0.0486 0.4999 0.045 Uiso 1 1 calc R
C28 C 0.8884(2) 0.0073(2) 0.5619(2) 0.0307(10) Uani 1 1 d .
C29 C 0.9001(2) 0.0854(3) 0.5460(2) 0.0372(11) Uani 1 1 d .
H29A H 0.9233 0.0951 0.5136 0.045 Uiso 1 1 calc R
C30 C 0.8787(2) 0.1493(2) 0.5764(2) 0.0339(11) Uani 1 1 d .
C31 C 0.8898(2) 0.2294(3) 0.5588(2) 0.0415(12) Uani 1 1 d .
H31A H 0.9094 0.2399 0.5246 0.050 Uiso 1 1 calc R
C32 C 0.8714(3) 0.2904(3) 0.5929(3) 0.0508(15) Uani 1 1 d .
H32A H 0.8812 0.3433 0.5829 0.061 Uiso 1 1 calc R
C33 C 0.8390(3) 0.2769(3) 0.6411(2) 0.0414(12) Uani 1 1 d .
H33A H 0.8284 0.3205 0.6641 0.050 Uiso 1 1 calc R
C34 C 0.8222(2) 0.2016(2) 0.6562(2) 0.0372(11) Uani 1 1 d .
H34A H 0.7969 0.1937 0.6876 0.045 Uiso 1 1 calc R
C35 C 0.8426(2) 0.1345(2) 0.6246(2) 0.0304(10) Uani 1 1 d .
C41 C 0.6692(2) 0.1933(2) 0.80546(19) 0.0272(9) Uani 1 1 d .
C42 C 0.8155(2) 0.1717(2) 0.86623(19) 0.0260(9) Uani 1 1 d .
C43 C 0.7523(2) 0.2106(2) 0.82074(19) 0.0261(9) Uani 1 1 d .
H43A H 0.7672 0.2525 0.7983 0.031 Uiso 1 1 calc R
C44 C 0.6137(2) 0.2388(2) 0.7528(2) 0.0300(10) Uani 1 1 d .
H44A H 0.6346 0.2845 0.7387 0.036 Uiso 1 1 calc R
C45 C 0.5361(2) 0.2191(2) 0.7242(2) 0.0290(10) Uani 1 1 d .
H45A H 0.5138 0.1781 0.7427 0.035 Uiso 1 1 calc R
C46 C 0.4824(2) 0.2553(2) 0.6669(2) 0.0279(9) Uani 1 1 d .
C47 C 0.4794(2) 0.3383(2) 0.6582(2) 0.0319(10) Uani 1 1 d .
C48 C 0.5179(2) 0.3930(2) 0.7072(2) 0.0362(11) Uani 1 1 d .
H48A H 0.5429 0.3740 0.7488 0.043 Uiso 1 1 calc R
C49 C 0.5195(3) 0.4716(3) 0.6955(2) 0.0450(13) Uani 1 1 d .
H49A H 0.5446 0.5068 0.7291 0.054 Uiso 1 1 calc R
C50 C 0.4843(3) 0.5023(3) 0.6338(3) 0.0498(14) Uani 1 1 d .
H50A H 0.4897 0.5569 0.6256 0.060 Uiso 1 1 calc R
C51 C 0.4433(3) 0.4531(3) 0.5871(2) 0.0442(12) Uani 1 1 d .
H51A H 0.4177 0.4744 0.5463 0.053 Uiso 1 1 calc R
C52 C 0.4371(2) 0.3704(2) 0.5968(2) 0.0332(10) Uani 1 1 d .
C53 C 0.3914(2) 0.3206(3) 0.5495(2) 0.0361(11) Uani 1 1 d .
H53A H 0.3613 0.3426 0.5099 0.043 Uiso 1 1 calc R
C54 C 0.3884(2) 0.2390(2) 0.5585(2) 0.0322(10) Uani 1 1 d .
C55 C 0.3385(3) 0.1893(3) 0.5109(2) 0.0385(11) Uani 1 1 d .
H55A H 0.3055 0.2118 0.4724 0.046 Uiso 1 1 calc R
C56 C 0.3370(3) 0.1094(3) 0.5197(2) 0.0399(11) Uani 1 1 d .
H56A H 0.3026 0.0766 0.4877 0.048 Uiso 1 1 calc R
C57 C 0.3873(3) 0.0758(3) 0.5769(2) 0.0386(11) Uani 1 1 d .
H57A H 0.3871 0.0201 0.5824 0.046 Uiso 1 1 calc R
C58 C 0.4355(2) 0.1212(2) 0.6237(2) 0.0320(10) Uani 1 1 d .
H58A H 0.4691 0.0969 0.6613 0.038 Uiso 1 1 calc R
C59 C 0.4366(2) 0.2059(2) 0.6174(2) 0.0294(10) Uani 1 1 d .
C60 C 0.9011(2) 0.1984(2) 0.8796(2) 0.0275(10) Uani 1 1 d .
H60A H 0.9377 0.1879 0.9205 0.033 Uiso 1 1 calc R
C61 C 0.9316(2) 0.2357(2) 0.8401(2) 0.0277(9) Uani 1 1 d .
H61A H 0.8957 0.2497 0.7997 0.033 Uiso 1 1 calc R
C62 C 1.0191(2) 0.2562(2) 0.8564(2) 0.0285(10) Uani 1 1 d .
C63 C 1.0666(2) 0.2214(2) 0.8238(2) 0.0284(9) Uani 1 1 d .
C64 C 1.0339(3) 0.1674(2) 0.7730(2) 0.0354(11) Uani 1 1 d .
H64A H 0.9766 0.1583 0.7582 0.042 Uiso 1 1 calc R
C65 C 1.0818(3) 0.1290(3) 0.7454(2) 0.0430(12) Uani 1 1 d .
H65A H 1.0580 0.0929 0.7121 0.052 Uiso 1 1 calc R
C66 C 1.1674(3) 0.1421(3) 0.7658(3) 0.0475(13) Uani 1 1 d .
H66A H 1.2010 0.1142 0.7466 0.057 Uiso 1 1 calc R
C67 C 1.2014(3) 0.1945(3) 0.8128(2) 0.0385(11) Uani 1 1 d .
H67A H 1.2587 0.2034 0.8256 0.046 Uiso 1 1 calc R
C68 C 1.1536(2) 0.2361(2) 0.8430(2) 0.0323(10) Uani 1 1 d .
C69 C 1.1873(2) 0.2884(2) 0.8926(2) 0.0334(11) Uani 1 1 d .
H69A H 1.2442 0.2995 0.9047 0.040 Uiso 1 1 calc R
C70 C 1.1411(2) 0.3246(2) 0.9245(2) 0.0306(10) Uani 1 1 d .
C71 C 1.1770(3) 0.3741(2) 0.9784(2) 0.0378(11) Uani 1 1 d .
H71A H 1.2339 0.3850 0.9911 0.045 Uiso 1 1 calc R
C72 C 1.1312(3) 0.4051(3) 1.0112(2) 0.0418(12) Uani 1 1 d .
H72A H 1.1568 0.4355 1.0479 0.050 Uiso 1 1 calc R
C73 C 1.0453(3) 0.3931(2) 0.9919(2) 0.0365(11) Uani 1 1 d .
H73A H 1.0135 0.4168 1.0148 0.044 Uiso 1 1 calc R
C74 C 1.0088(3) 0.3479(2) 0.9408(2) 0.0310(10) Uani 1 1 d .
H74A H 0.9510 0.3417 0.9274 0.037 Uiso 1 1 calc R
C75 C 1.0542(2) 0.3098(2) 0.9072(2) 0.0299(10) Uani 1 1 d .
C76 C 0.6641(3) 0.0920(3) 0.9850(2) 0.0387(11) Uani 1 1 d .
H76A H 0.6328 0.1320 0.9583 0.046 Uiso 1 1 calc R
C77 C 0.6707(3) 0.0936(3) 1.0470(2) 0.0425(12) Uani 1 1 d .
H77A H 0.6452 0.1344 1.0632 0.051 Uiso 1 1 calc R
C78 C 0.7153(3) 0.0348(3) 1.0861(2) 0.0467(12) Uani 1 1 d .
H78A H 0.7197 0.0340 1.1294 0.056 Uiso 1 1 calc R
C79 C 0.7528(3) -0.0221(3) 1.0616(2) 0.0417(12) Uani 1 1 d .
H79A H 0.7841 -0.0626 1.0877 0.050 Uiso 1 1 calc R
C80 C 0.7443(2) -0.0195(2) 0.9975(2) 0.0321(10) Uani 1 1 d .
C81 C 0.7881(2) -0.0748(2) 0.9680(2) 0.0294(10) Uani 1 1 d .
C82 C 0.8336(3) -0.1383(2) 0.9991(2) 0.0376(11) Uani 1 1 d .
H82A H 0.8373 -0.1503 1.0413 0.045 Uiso 1 1 calc R
C83 C 0.8739(3) -0.1841(3) 0.9667(2) 0.0396(12) Uani 1 1 d .
H83A H 0.9057 -0.2282 0.9869 0.047 Uiso 1 1 calc R
C84 C 0.8683(3) -0.1665(2) 0.9068(2) 0.0375(11) Uani 1 1 d .
H84A H 0.8948 -0.1983 0.8841 0.045 Uiso 1 1 calc R
C85 C 0.8226(2) -0.1005(2) 0.8790(2) 0.0327(10) Uani 1 1 d .
H85A H 0.8204 -0.0861 0.8376 0.039 Uiso 1 1 calc R
C86 C 0.4647(3) 0.1249(3) 0.8556(3) 0.0532(14) Uani 1 1 d .
H86A H 0.5181 0.1135 0.8488 0.064 Uiso 1 1 calc R
Cl1 Cl 0.38552(7) 0.10824(7) 0.78551(7) 0.0554(4) Uani 1 1 d .
Cl2 Cl 0.45395(10) 0.06197(10) 0.91498(8) 0.0744(5) Uani 1 1 d .
Cl4 Cl 0.46345(10) 0.22393(9) 0.87826(8) 0.0749(5) Uani 1 1 d .

loop_
_atom_site_aniso_label
_atom_site_aniso_U_11
_atom_site_aniso_U_22
_atom_site_aniso_U_33
_atom_site_aniso_U_23
_atom_site_aniso_U_13
_atom_site_aniso_U_12
Co1 0.0255(3) 0.0191(3) 0.0231(3) 0.0002(2) 0.0021(2) -0.0030(2)
O1 0.0304(14) 0.0240(14) 0.0277(17) 0.0007(12) 0.0046(12) -0.0041(12)
O2 0.0294(14) 0.0262(14) 0.0238(16) -0.0034(12) 0.0026(12) -0.0028(12)
O3 0.0236(13) 0.0256(14) 0.0312(17) 0.0005(12) 0.0052(12) -0.0021(11)
O4 0.0301(14) 0.0212(14) 0.0273(17) 0.0049(12) -0.0004(12) -0.0036(11)
N1 0.0310(17) 0.0255(17) 0.033(2) -0.0041(16) 0.0088(15) -0.0041(15)
N2 0.0298(17) 0.0185(16) 0.026(2) 0.0008(14) 0.0037(15) -0.0068(13)
C1 0.028(2) 0.0190(19) 0.028(3) 0.0024(17) 0.0064(17) 0.0020(16)
C2 0.031(2) 0.0203(19) 0.023(2) 0.0031(17) 0.0049(18) 0.0063(16)
C3 0.030(2) 0.027(2) 0.025(2) -0.0017(18) 0.0009(17) 0.0015(18)
C4 0.032(2) 0.023(2) 0.031(3) -0.0087(18) 0.0043(19) 0.0003(17)
C5 0.031(2) 0.0187(19) 0.033(3) -0.0030(17) 0.0056(19) -0.0025(16)
C6 0.025(2) 0.028(2) 0.030(3) -0.0031(18) 0.0046(17) -0.0005(17)
C7 0.031(2) 0.031(2) 0.026(3) -0.0026(18) 0.0079(18) -0.0025(18)
C8 0.031(2) 0.036(2) 0.037(3) -0.004(2) 0.007(2) -0.0028(18)
C9 0.038(2) 0.032(2) 0.038(3) 0.009(2) 0.007(2) -0.0033(19)
C10 0.042(3) 0.045(3) 0.038(3) 0.006(2) 0.008(2) -0.009(2)
C11 0.034(2) 0.046(3) 0.043(3) -0.002(2) 0.015(2) -0.012(2)
C12 0.031(2) 0.033(2) 0.033(3) -0.0018(19) 0.0100(19) -0.0015(18)
C13 0.029(2) 0.047(3) 0.035(3) -0.006(2) 0.0083(19) -0.007(2)
C14 0.032(2) 0.037(2) 0.034(3) -0.006(2) 0.0067(19) 0.0008(19)
C15 0.027(2) 0.057(3) 0.045(3) 0.003(3) 0.002(2) 0.003(2)
C16 0.040(3) 0.053(3) 0.040(3) 0.011(2) -0.001(2) 0.012(2)
C17 0.044(3) 0.038(3) 0.039(3) 0.008(2) 0.008(2) 0.004(2)
C18 0.044(2) 0.030(2) 0.030(3) 0.0010(19) 0.008(2) -0.0005(19)
C19 0.036(2) 0.027(2) 0.027(3) -0.0056(18) 0.0055(18) 0.0010(17)
C20 0.029(2) 0.028(2) 0.024(3) -0.0032(18) 0.0037(17) 0.0031(17)
C21 0.028(2) 0.028(2) 0.024(2) 0.0001(18) 0.0012(17) 0.0046(17)
C22 0.0200(18) 0.027(2) 0.027(2) -0.0017(17) -0.0006(16) 0.0010(15)
C23 0.024(2) 0.030(2) 0.020(2) 0.0009(17) 0.0014(17) -0.0018(16)
C24 0.029(2) 0.027(2) 0.030(3) 0.0011(18) 0.0039(18) 0.0019(17)
C25 0.038(2) 0.030(2) 0.031(3) -0.0005(19) 0.003(2) 0.0019(19)
C26 0.039(2) 0.036(2) 0.032(3) -0.004(2) 0.010(2) 0.008(2)
C27 0.037(2) 0.045(3) 0.030(3) 0.000(2) 0.009(2) 0.006(2)
C28 0.024(2) 0.035(2) 0.030(3) 0.0007(19) 0.0052(18) -0.0007(17)
C29 0.026(2) 0.044(3) 0.042(3) 0.008(2) 0.011(2) 0.0003(19)
C30 0.020(2) 0.033(2) 0.043(3) 0.004(2) 0.0020(19) -0.0031(17)
C31 0.029(2) 0.038(3) 0.053(3) 0.012(2) 0.007(2) -0.0028(19)
C32 0.029(2) 0.029(2) 0.082(4) 0.011(3) 0.001(3) 0.000(2)
C33 0.033(2) 0.032(2) 0.052(3) -0.001(2) 0.003(2) 0.0040(19)
C34 0.028(2) 0.033(2) 0.042(3) -0.006(2) -0.0022(19) 0.0032(18)
C35 0.023(2) 0.030(2) 0.031(3) -0.0019(18) -0.0015(18) 0.0002(17)
C41 0.029(2) 0.022(2) 0.025(2) 0.0001(17) 0.0006(17) 0.0024(16)
C42 0.029(2) 0.0202(19) 0.025(2) -0.0040(17) 0.0039(17) -0.0022(16)
C43 0.026(2) 0.0207(19) 0.027(2) 0.0019(17) 0.0025(17) -0.0020(16)
C44 0.031(2) 0.022(2) 0.031(3) 0.0026(17) 0.0000(18) -0.0007(17)
C45 0.028(2) 0.028(2) 0.028(2) 0.0000(18) 0.0047(18) 0.0010(17)
C46 0.025(2) 0.027(2) 0.029(2) -0.0020(18) 0.0055(17) 0.0021(17)
C47 0.0203(19) 0.033(2) 0.039(3) -0.0039(19) 0.0040(18) 0.0047(17)
C48 0.029(2) 0.031(2) 0.042(3) -0.006(2) 0.0024(19) 0.0052(18)
C49 0.042(3) 0.029(2) 0.053(3) -0.010(2) 0.000(2) 0.005(2)
C50 0.049(3) 0.024(2) 0.065(4) 0.005(2) 0.001(3) 0.003(2)
C51 0.043(3) 0.034(2) 0.048(3) 0.013(2) 0.004(2) 0.011(2)
C52 0.028(2) 0.030(2) 0.038(3) 0.0040(19) 0.0055(19) 0.0087(18)
C53 0.026(2) 0.045(3) 0.033(3) 0.008(2) 0.0025(19) 0.0116(19)
C54 0.025(2) 0.034(2) 0.035(3) -0.0013(19) 0.0059(18) 0.0047(17)
C55 0.032(2) 0.049(3) 0.029(3) -0.001(2) 0.0037(19) 0.003(2)
C56 0.034(2) 0.045(3) 0.036(3) -0.007(2) 0.006(2) -0.003(2)
C57 0.037(2) 0.037(2) 0.041(3) -0.003(2) 0.010(2) -0.003(2)
C58 0.028(2) 0.033(2) 0.030(3) 0.0016(19) 0.0041(18) -0.0022(18)
C59 0.023(2) 0.031(2) 0.032(3) -0.0001(18) 0.0059(18) 0.0021(17)
C60 0.024(2) 0.0217(19) 0.031(3) 0.0025(18) -0.0001(17) 0.0014(16)
C61 0.026(2) 0.023(2) 0.029(3) 0.0009(18) 0.0019(17) 0.0000(16)
C62 0.029(2) 0.024(2) 0.030(3) 0.0076(18) 0.0046(18) -0.0006(17)
C63 0.028(2) 0.029(2) 0.027(3) 0.0067(18) 0.0073(18) -0.0017(17)
C64 0.033(2) 0.035(2) 0.036(3) -0.001(2) 0.008(2) -0.0040(19)
C65 0.049(3) 0.042(3) 0.038(3) -0.002(2) 0.015(2) -0.001(2)
C66 0.045(3) 0.046(3) 0.056(4) 0.000(2) 0.023(3) 0.007(2)
C67 0.031(2) 0.040(3) 0.045(3) 0.013(2) 0.013(2) 0.004(2)
C68 0.032(2) 0.034(2) 0.032(3) 0.0118(19) 0.0103(19) 0.0008(18)
C69 0.022(2) 0.038(2) 0.038(3) 0.011(2) 0.0056(19) -0.0049(18)
C70 0.026(2) 0.026(2) 0.033(3) 0.0105(19) 0.0015(18) -0.0027(17)
C71 0.032(2) 0.030(2) 0.043(3) 0.003(2) 0.001(2) -0.0044(19)
C72 0.041(3) 0.031(2) 0.043(3) -0.004(2) -0.003(2) -0.010(2)
C73 0.043(2) 0.026(2) 0.038(3) 0.000(2) 0.009(2) -0.0014(19)
C74 0.032(2) 0.022(2) 0.033(3) 0.0045(18) 0.0002(19) 0.0016(17)
C75 0.031(2) 0.023(2) 0.029(3) 0.0074(18) -0.0003(18) -0.0009(17)
C76 0.036(2) 0.035(2) 0.044(3) -0.003(2) 0.011(2) -0.0010(19)
C77 0.052(3) 0.040(3) 0.034(3) -0.011(2) 0.013(2) -0.001(2)
C78 0.054(3) 0.049(3) 0.038(3) -0.001(2) 0.016(2) -0.003(3)
C79 0.051(3) 0.039(3) 0.031(3) 0.002(2) 0.007(2) -0.001(2)
C80 0.036(2) 0.027(2) 0.031(3) 0.0023(18) 0.0063(19) -0.0063(18)
C81 0.028(2) 0.022(2) 0.032(3) 0.0004(18) 0.0008(18) -0.0067(17)
C82 0.042(2) 0.033(2) 0.031(3) 0.011(2) 0.004(2) -0.003(2)
C83 0.039(2) 0.030(2) 0.043(3) 0.011(2) 0.004(2) 0.005(2)
C84 0.038(2) 0.030(2) 0.042(3) 0.006(2) 0.009(2) 0.0036(19)
C85 0.030(2) 0.029(2) 0.036(3) 0.0002(19) 0.0071(19) -0.0003(18)
C86 0.048(3) 0.060(3) 0.053(4) -0.006(3) 0.017(3) -0.011(3)
Cl1 0.0382(6) 0.0515(7) 0.0714(10) -0.0207(7) 0.0103(6) -0.0026(6)
Cl2 0.0742(10) 0.0819(11) 0.0738(12) -0.0003(9) 0.0332(8) -0.0178(8)
Cl4 0.0794(10) 0.0566(9) 0.0850(12) -0.0288(8) 0.0210(9) -0.0230(8)

loop_
_atom_type_symbol
_atom_type_description
_atom_type_scat_dispersion_real
_atom_type_scat_dispersion_imag
_atom_type_scat_source
C C -0.0020 0.0020 'WCROMER Program in WinGX L.Kissel & R.H.Pratt Acta Cryst A46 170 1990'
H H 0.0000 0.0000 'WCROMER Program in WinGX L.Kissel & R.H.Pratt Acta Cryst A46 170 1990'
N N -0.0031 0.0040 'WCROMER Program in WinGX L.Kissel & R.H.Pratt Acta Cryst A46 170 1990'
O O -0.0041 0.0074 'WCROMER Program in WinGX L.Kissel & R.H.Pratt Acta Cryst A46 170 1990'
Cl Cl 0.1408 0.1896 'WCROMER Program in WinGX L.Kissel & R.H.Pratt Acta Cryst A46 170 1990'
Co Co 0.1760 1.1404 'WCROMER Program in WinGX L.Kissel & R.H.Pratt Acta Cryst A46 170 1990'

loop_
_geom_angle_atom_site_label_1
_geom_angle_atom_site_label_2
_geom_angle_atom_site_label_3
_geom_angle
O2 Co1 O4 88.95(11)
O2 Co1 O3 90.97(11)
O4 Co1 O3 86.35(10)
O2 Co1 O1 88.22(11)
O4 Co1 O1 173.52(11)
O3 Co1 O1 87.87(10)
O2 Co1 N1 167.39(12)
O4 Co1 N1 88.45(12)
O3 Co1 N1 101.17(12)
O1 Co1 N1 95.55(12)
O2 Co1 N2 91.16(12)
O4 Co1 N2 88.48(11)
O3 Co1 N2 174.37(11)
O1 Co1 N2 97.41(11)
N1 Co1 N2 76.44(14)
C1 O1 Co1 126.2(3)
C2 O2 Co1 128.7(3)
C41 O3 Co1 119.3(2)
C42 O4 Co1 122.0(2)
C80 N1 C76 117.7(4)
C80 N1 Co1 116.7(3)
C76 N1 Co1 125.0(3)
C85 N2 C81 119.0(4)
C85 N2 Co1 124.1(3)
C81 N2 Co1 116.9(3)
O1 C1 C3 125.3(3)
O1 C1 C4 118.3(4)
C3 C1 C4 116.4(4)
O2 C2 C3 124.9(4)
O2 C2 C20 115.7(3)
C3 C2 C20 119.4(4)
C2 C3 C1 125.5(4)
C2 C3 H3A 117.3
C1 C3 H3A 117.3
C5 C4 C1 122.5(4)
C5 C4 H4A 118.7
C1 C4 H4A 118.7
C4 C5 C6 129.9(4)
C4 C5 H5A 115.0
C6 C5 H5A 115.0
C19 C6 C7 118.8(4)
C19 C6 C5 123.8(4)
C7 C6 C5 117.2(3)
C8 C7 C12 117.9(4)
C8 C7 C6 121.6(4)
C12 C7 C6 120.5(4)
C9 C8 C7 120.6(4)
C9 C8 H8A 119.7
C7 C8 H8A 119.7
C8 C9 C10 121.1(4)
C8 C9 H9A 119.4
C10 C9 H9A 119.4
C11 C10 C9 119.8(4)
C11 C10 H10A 120.1
C9 C10 H10A 120.1
C10 C11 C12 121.2(4)
C10 C11 H11A 119.4
C12 C11 H11A 119.4
C13 C12 C11 121.5(4)
C13 C12 C7 119.2(4)
C11 C12 C7 119.3(4)
C14 C13 C12 121.9(4)
C14 C13 H13A 119.1
C12 C13 H13A 119.1
C13 C14 C15 121.4(4)
C13 C14 C19 119.6(4)
C15 C14 C19 119.0(4)
C16 C15 C14 121.1(4)
C16 C15 H15A 119.4
C14 C15 H15A 119.4
C15 C16 C17 120.4(4)
C15 C16 H16A 119.8
C17 C16 H16A 119.8
C18 C17 C16 120.9(4)
C18 C17 H17A 119.5
C16 C17 H17A 119.5
C17 C18 C19 121.4(4)
C17 C18 H18A 119.3
C19 C18 H18A 119.3
C6 C19 C18 123.1(4)
C6 C19 C14 119.8(4)
C18 C19 C14 117.0(4)
C21 C20 C2 120.5(4)
C21 C20 H20A 119.8
C2 C20 H20A 119.8
C20 C21 C22 128.6(4)
C20 C21 H21A 115.7
C22 C21 H21A 115.7
C35 C22 C23 118.8(4)
C35 C22 C21 119.4(4)
C23 C22 C21 121.7(4)
C22 C23 C28 120.1(4)
C22 C23 C24 122.3(4)
C28 C23 C24 117.5(4)
C25 C24 C23 121.0(4)
C25 C24 H24A 119.5
C23 C24 H24A 119.5
C24 C25 C26 120.7(4)
C24 C25 H25A 119.7
C26 C25 H25A 119.7
C27 C26 C25 120.5(4)
C27 C26 H26A 119.8
C25 C26 H26A 119.8
C26 C27 C28 121.4(5)
C26 C27 H27A 119.3
C28 C27 H27A 119.3
C29 C28 C27 121.8(4)
C29 C28 C23 119.4(4)
C27 C28 C23 118.9(4)
C30 C29 C28 121.8(4)
C30 C29 H29A 119.1
C28 C29 H29A 119.1
C29 C30 C35 119.0(4)
C29 C30 C31 121.1(5)
C35 C30 C31 119.9(4)
C32 C31 C30 118.5(5)
C32 C31 H31A 120.7
C30 C31 H31A 120.7
C31 C32 C33 122.1(4)
C31 C32 H32A 119.0
C33 C32 H32A 119.0
C34 C33 C32 120.9(5)
C34 C33 H33A 119.5
C32 C33 H33A 119.5
C33 C34 C35 120.3(5)
C33 C34 H34A 119.8
C35 C34 H34A 119.8
C22 C35 C30 120.8(4)
C22 C35 C34 121.2(4)
C30 C35 C34 118.0(4)
O3 C41 C43 125.3(3)
O3 C41 C44 118.6(3)
C43 C41 C44 116.1(4)
O4 C42 C43 124.5(3)
O4 C42 C60 115.5(3)
C43 C42 C60 120.0(4)
C41 C43 C42 125.6(4)
C41 C43 H43A 117.2
C42 C43 H43A 117.2
C45 C44 C41 123.5(4)
C45 C44 H44A 118.3
C41 C44 H44A 118.3
C44 C45 C46 125.4(4)
C44 C45 H45A 117.3
C46 C45 H45A 117.3
C59 C46 C47 119.3(4)
C59 C46 C45 119.0(3)
C47 C46 C45 121.5(4)
C46 C47 C48 123.2(4)
C46 C47 C52 119.3(4)
C48 C47 C52 117.5(4)
C49 C48 C47 121.1(4)
C49 C48 H48A 119.4
C47 C48 H48A 119.4
C48 C49 C50 121.2(4)
C48 C49 H49A 119.4
C50 C49 H49A 119.4
C51 C50 C49 119.2(4)
C51 C50 H50A 120.4
C49 C50 H50A 120.4
C50 C51 C52 122.2(4)
C50 C51 H51A 118.9
C52 C51 H51A 118.9
C53 C52 C51 122.1(4)
C53 C52 C47 119.5(4)
C51 C52 C47 118.4(4)
C52 C53 C54 121.8(4)
C52 C53 H53A 119.1
C54 C53 H53A 119.1
C53 C54 C55 121.3(4)
C53 C54 C59 118.8(4)
C55 C54 C59 119.9(4)
C56 C55 C54 120.9(4)
C56 C55 H55A 119.5
C54 C55 H55A 119.5
C55 C56 C57 119.5(4)
C55 C56 H56A 120.3
C57 C56 H56A 120.3
C58 C57 C56 121.5(4)
C58 C57 H57A 119.2
C56 C57 H57A 119.2
C57 C58 C59 120.8(4)
C57 C58 H58A 119.6
C59 C58 H58A 119.6
C46 C59 C54 120.6(4)
C46 C59 C58 122.1(4)
C54 C59 C58 117.3(4)
C61 C60 C42 126.3(4)
C61 C60 H60A 116.8
C42 C60 H60A 116.8
C60 C61 C62 122.7(4)
C60 C61 H61A 118.7
C62 C61 H61A 118.7
C63 C62 C75 121.1(4)
C63 C62 C61 119.8(4)
C75 C62 C61 119.1(4)
C62 C63 C64 122.8(4)
C62 C63 C68 120.0(4)
C64 C63 C68 117.1(4)
C65 C64 C63 122.1(4)
C65 C64 H64A 119.0
C63 C64 H64A 119.0
C64 C65 C66 120.3(5)
C64 C65 H65A 119.8
C66 C65 H65A 119.8
C67 C66 C65 120.0(5)
C67 C66 H66A 120.0
C65 C66 H66A 120.0
C66 C67 C68 121.6(4)
C66 C67 H67A 119.2
C68 C67 H67A 119.2
C69 C68 C67 122.8(4)
C69 C68 C63 118.4(4)
C67 C68 C63 118.8(4)
C70 C69 C68 122.4(4)
C70 C69 H69A 118.8
C68 C69 H69A 118.8
C69 C70 C71 122.1(4)
C69 C70 C75 120.5(4)
C71 C70 C75 117.3(4)
C72 C71 C70 121.1(4)
C72 C71 H71A 119.4
C70 C71 H71A 119.4
C71 C72 C73 120.9(4)
C71 C72 H72A 119.5
C73 C72 H72A 119.5
C74 C73 C72 119.8(5)
C74 C73 H73A 120.1
C72 C73 H73A 120.1
C73 C74 C75 121.6(4)
C73 C74 H74A 119.2
C75 C74 H74A 119.2
C74 C75 C62 123.4(4)
C74 C75 C70 119.0(4)
C62 C75 C70 117.6(4)
N1 C76 C77 123.4(4)
N1 C76 H76A 118.3
C77 C76 H76A 118.3
C76 C77 C78 118.8(5)
C76 C77 H77A 120.6
C78 C77 H77A 120.6
C79 C78 C77 119.2(5)
C79 C78 H78A 120.4
C77 C78 H78A 120.4
C78 C79 C80 118.8(4)
C78 C79 H79A 120.6
C80 C79 H79A 120.6
N1 C80 C79 122.1(4)
N1 C80 C81 115.3(4)
C79 C80 C81 122.5(4)
N2 C81 C82 122.0(4)
N2 C81 C80 114.4(3)
C82 C81 C80 123.6(4)
C81 C82 C83 117.9(4)
C81 C82 H82A 121.1
C83 C82 H82A 121.1
C84 C83 C82 120.6(4)
C84 C83 H83A 119.7
C82 C83 H83A 119.7
C83 C84 C85 118.2(4)
C83 C84 H84A 120.9
C85 C84 H84A 120.9
N2 C85 C84 122.3(4)
N2 C85 H85A 118.9
C84 C85 H85A 118.9
Cl1 C86 Cl4 109.7(3)
Cl1 C86 Cl2 110.1(3)
Cl4 C86 Cl2 110.1(3)
Cl1 C86 H86A 109.0
Cl4 C86 H86A 109.0
Cl2 C86 H86A 109.0

loop_
_geom_bond_atom_site_label_1
_geom_bond_atom_site_label_2
_geom_bond_distance
Co1 O2 2.012(3)
Co1 O4 2.065(3)
Co1 O3 2.069(3)
Co1 O1 2.071(3)
Co1 N1 2.109(4)
Co1 N2 2.115(3)
O1 C1 1.271(5)
O2 C2 1.265(5)
O3 C41 1.283(5)
O4 C42 1.271(5)
N1 C80 1.338(5)
N1 C76 1.349(5)
N2 C85 1.329(5)
N2 C81 1.341(5)
C1 C3 1.406(6)
C1 C4 1.481(5)
C2 C3 1.401(5)
C2 C20 1.470(6)
C3 H3A 0.9500
C4 C5 1.330(6)
C4 H4A 0.9500
C5 C6 1.475(5)
C5 H5A 0.9500
C6 C19 1.404(5)
C6 C7 1.425(6)
C7 C8 1.424(6)
C7 C12 1.424(6)
C8 C9 1.354(6)
C8 H8A 0.9500
C9 C10 1.412(6)
C9 H9A 0.9500
C10 C11 1.346(6)
C10 H10A 0.9500
C11 C12 1.416(6)
C11 H11A 0.9500
C12 C13 1.387(6)
C13 C14 1.380(6)
C13 H13A 0.9500
C14 C15 1.429(6)
C14 C19 1.445(6)
C15 C16 1.350(7)
C15 H15A 0.9500
C16 C17 1.412(7)
C16 H16A 0.9500
C17 C18 1.356(6)
C17 H17A 0.9500
C18 C19 1.437(6)
C18 H18A 0.9500
C20 C21 1.333(5)
C20 H20A 0.9500
C21 C22 1.461(6)
C21 H21A 0.9500
C22 C35 1.410(6)
C22 C23 1.421(6)
C23 C28 1.425(6)
C23 C24 1.439(5)
C24 C25 1.353(6)
C24 H24A 0.9500
C25 C26 1.404(6)
C25 H25A 0.9500
C26 C27 1.344(6)
C26 H26A 0.9500
C27 C28 1.421(6)
C27 H27A 0.9500
C28 C29 1.398(6)
C29 C30 1.387(6)
C29 H29A 0.9500
C30 C35 1.431(6)
C30 C31 1.440(6)
C31 C32 1.379(7)
C31 H31A 0.9500
C32 C33 1.387(7)
C32 H32A 0.9500
C33 C34 1.371(6)
C33 H33A 0.9500
C34 C35 1.439(6)
C34 H34A 0.9500
C41 C43 1.394(5)
C41 C44 1.477(5)
C42 C43 1.398(5)
C42 C60 1.479(5)
C43 H43A 0.9500
C44 C45 1.328(5)
C44 H44A 0.9500
C45 C46 1.458(5)
C45 H45A 0.9500
C46 C59 1.413(5)
C46 C47 1.416(6)
C47 C48 1.429(6)
C47 C52 1.443(6)
C48 C49 1.356(6)
C48 H48A 0.9500
C49 C50 1.420(7)
C49 H49A 0.9500
C50 C51 1.348(6)
C50 H50A 0.9500
C51 C52 1.424(6)
C51 H51A 0.9500
C52 C53 1.386(6)
C53 C54 1.397(6)
C53 H53A 0.9500
C54 C55 1.414(6)
C54 C59 1.431(6)
C55 C56 1.365(6)
C55 H55A 0.9500
C56 C57 1.418(6)
C56 H56A 0.9500
C57 C58 1.353(6)
C57 H57A 0.9500
C58 C59 1.439(5)
C58 H58A 0.9500
C60 C61 1.326(6)
C60 H60A 0.9500
C61 C62 1.476(5)
C61 H61A 0.9500
C62 C63 1.392(6)
C62 C75 1.430(6)
C63 C64 1.428(6)
C63 C68 1.445(5)
C64 C65 1.346(6)
C64 H64A 0.9500
C65 C66 1.417(6)
C65 H65A 0.9500
C66 C67 1.358(7)
C66 H66A 0.9500
C67 C68 1.410(6)
C67 H67A 0.9500
C68 C69 1.396(6)
C69 C70 1.373(6)
C69 H69A 0.9500
C70 C71 1.438(6)
C70 C75 1.444(5)
C71 C72 1.346(7)
C71 H71A 0.9500
C72 C73 1.419(6)
C72 H72A 0.9500
C73 C74 1.356(6)
C73 H73A 0.9500
C74 C75 1.405(6)
C74 H74A 0.9500
C76 C77 1.361(7)
C76 H76A 0.9500
C77 C78 1.385(6)
C77 H77A 0.9500
C78 C79 1.368(7)
C78 H78A 0.9500
C79 C80 1.399(6)
C79 H79A 0.9500
C80 C81 1.485(6)
C81 C82 1.379(5)
C82 C83 1.391(7)
C82 H82A 0.9500
C83 C84 1.350(7)
C83 H83A 0.9500
C84 C85 1.393(5)
C84 H84A 0.9500
C85 H85A 0.9500
C86 Cl1 1.746(5)
C86 Cl4 1.752(5)
C86 Cl2 1.760(6)
C86 H86A 1.0000
